data_4035173
loop_
_publ_author_name
'Saunders, Carla'
'Khaled, Mohammad B.'
'Weaver, 3rd, Jimmie D'
'Tantillo, Dean J.'

_publ_section_title
;
 Prediction of <sup>19</sup>F NMR Chemical Shifts for Fluorinated Aromatic
 Compounds.
;
_journal_issue 6
_journal_name_full 'The Journal of organic chemistry'
_journal_page_first 3220
_journal_page_last 3225
_journal_paper_doi 10.1021/acs.joc.8b00104
_journal_volume 83
_journal_year 2018
_chemical_formula_moiety 'C7 H5 F3 N2 O'
_chemical_formula_sum 'C7 H5 F3 N2 O'
_chemical_formula_weight 190.13
_space_group_crystal_system monoclinic
_space_group_IT_number 14
_space_group_name_Hall '-P 2yn'
_space_group_name_H-M_alt 'P 1 21/n 1'
_atom_sites_solution_hydrogens geom
_atom_sites_solution_primary direct
_audit_creation_date 2017-07-01
_audit_creation_method
;
Olex2 1.2
(compiled 2017.01.04 svn.r3372 for OlexSys, GUI svn.r5292)
;
_cell_angle_alpha 90
_cell_angle_beta 105.8470(10)
_cell_angle_gamma 90
_cell_formula_units_Z 4
_cell_length_a 7.3367(7)
_cell_length_b 12.3480(12)
_cell_length_c 8.6496(9)
_cell_measurement_reflns_used 3474
_cell_measurement_temperature 100
_cell_measurement_theta_max 29.36
_cell_measurement_theta_min 2.95
_cell_volume 753.82(13)
_computing_cell_refinement 'Bruker SAINT'
_computing_data_collection 'Bruker APEX2'
_computing_data_reduction 'Bruker SAINT'
_computing_molecular_graphics 'Bruker SHELXTL'
_computing_publication_material 'Bruker SHELXTL'
_computing_structure_refinement 'SHELXL-2014 (Sheldrick 2014)'
_computing_structure_solution 'SHELXS-97 (Sheldrick 2008)'
_diffrn_ambient_temperature 100
_diffrn_measured_fraction_theta_full 1.000
_diffrn_measured_fraction_theta_max 1.000
_diffrn_measurement_device_type 'Bruker APEX-II CCD'
_diffrn_measurement_method '\f and \w scans'
_diffrn_radiation_type MoK\a
_diffrn_radiation_wavelength 0.71073
_diffrn_reflns_av_R_equivalents 0.0328
_diffrn_reflns_av_unetI/netI 0.0228
_diffrn_reflns_Laue_measured_fraction_full 1.000
_diffrn_reflns_Laue_measured_fraction_max 1.000
_diffrn_reflns_limit_h_max 10
_diffrn_reflns_limit_h_min -10
_diffrn_reflns_limit_k_max 17
_diffrn_reflns_limit_k_min -17
_diffrn_reflns_limit_l_max 11
_diffrn_reflns_limit_l_min -11
_diffrn_reflns_number 12599
_diffrn_reflns_point_group_measured_fraction_full 1.000
_diffrn_reflns_point_group_measured_fraction_max 1.000
_diffrn_reflns_theta_full 25.242
_diffrn_reflns_theta_max 29.347
_diffrn_reflns_theta_min 2.952
_diffrn_standards_number 0
_exptl_absorpt_coefficient_mu 0.164
_exptl_absorpt_correction_T_max 0.7459
_exptl_absorpt_correction_T_min 0.6935
_exptl_absorpt_correction_type multi-scan
_exptl_absorpt_process_details
;
SADABS-2016/2 (Bruker,2016/2) was used for absorption correction.
wR2(int) was 0.0585 before and 0.0446 after correction.
The Ratio of minimum to maximum transmission is 0.9297.
The \l/2 correction factor is Not present.
;
_exptl_crystal_colour 'clear orangish yellow'
_exptl_crystal_colour_lustre clear
_exptl_crystal_colour_modifier orangish
_exptl_crystal_colour_primary yellow
_exptl_crystal_density_diffrn 1.675
_exptl_crystal_description block
_exptl_crystal_F_000 384
_exptl_crystal_size_max 0.171
_exptl_crystal_size_mid 0.164
_exptl_crystal_size_min 0.13
_refine_diff_density_max 0.323
_refine_diff_density_min -0.277
_refine_diff_density_rms 0.056
_refine_ls_extinction_method none
_refine_ls_goodness_of_fit_ref 1.056
_refine_ls_hydrogen_treatment constr
_refine_ls_matrix_type full
_refine_ls_number_parameters 119
_refine_ls_number_reflns 2070
_refine_ls_number_restraints 0
_refine_ls_restrained_S_all 1.056
_refine_ls_R_factor_all 0.0514
_refine_ls_R_factor_gt 0.0400
_refine_ls_shift/su_max 0.000
_refine_ls_shift/su_mean 0.000
_refine_ls_structure_factor_coef Fsqd
_refine_ls_weighting_details 'w=1/[\s^2^(Fo^2^)+(0.0560P)^2^+0.2986P] where P=(Fo^2^+2Fc^2^)/3'
_refine_ls_weighting_scheme calc
_refine_ls_wR_factor_gt 0.1040
_refine_ls_wR_factor_ref 0.1124
_reflns_Friedel_coverage 0.000
_reflns_number_gt 1658
_reflns_number_total 2070
_reflns_threshold_expression 'I > 2\s(I)'
_cod_data_source_file jo8b00104_si_002.cif
_cod_data_source_block hdf_r73_fi_abs
_cod_database_code 4035173
_shelx_shelxl_version_number 2014/7
_shelx_space_group_comment
;
The symmetry employed for this shelxl refinement is uniquely defined
by the following loop, which should always be used as a source of
symmetry information in preference to the above space-group names.
They are only intended as comments.
;
_olex2_refinement_description
;
1. Fixed Uiso
 At 1.2 times of:
  All C(H) groups, All N(H) groups
 At 1.5 times of:
  All C(H,H,H) groups
2.a Aromatic/amide H refined with riding coordinates:
 N2(H2), C4(H4)
2.b Idealised Me refined as rotating group:
 C7(H7A,H7B,H7C)
;
_olex2_submission_special_instructions 'No special instructions were received'

loop_
_space_group_symop_operation_xyz
'x, y, z'
'-x+1/2, y+1/2, -z+1/2'
'-x, -y, -z'
'x-1/2, -y-1/2, z-1/2'

loop_
_atom_site_label
_atom_site_type_symbol
_atom_site_fract_x
_atom_site_fract_y
_atom_site_fract_z
_atom_site_U_iso_or_equiv
_atom_site_adp_type
_atom_site_occupancy
_atom_site_site_symmetry_order
_atom_site_calc_flag
_atom_site_refinement_flags_posn
F2 F 0.12666(11) 0.47431(7) 0.32079(10) 0.0253(2) Uani 1 1 d .
F1 F 0.05947(12) 0.66942(7) 0.43364(11) 0.0307(2) Uani 1 1 d .
F3 F 0.47432(16) 0.60761(7) 0.91430(11) 0.0390(3) Uani 1 1 d .
O1 O 0.61266(14) 0.26804(8) 0.71478(12) 0.0242(2) Uani 1 1 d .
N2 N 0.36794(15) 0.33028(9) 0.51053(13) 0.0186(2) Uani 1 1 d .
H2 H 0.2928 0.3137 0.4155 0.022 Uiso 1 1 calc R
N1 N 0.26838(18) 0.63931(10) 0.67489(15) 0.0260(3) Uani 1 1 d .
C1 C 0.18523(19) 0.60328(11) 0.53001(17) 0.0228(3) Uani 1 1 d .
C2 C 0.21682(18) 0.50352(11) 0.47263(16) 0.0199(3) Uani 1 1 d .
C3 C 0.34222(18) 0.43128(10) 0.57217(16) 0.0184(3) Uani 1 1 d .
C6 C 0.49972(18) 0.25352(11) 0.58388(16) 0.0194(3) Uani 1 1 d .
C7 C 0.4943(2) 0.15175(11) 0.48805(17) 0.0261(3) Uani 1 1 d .
H7A H 0.6190 0.1170 0.5192 0.039 Uiso 1 1 calc GR
H7B H 0.4609 0.1695 0.3733 0.039 Uiso 1 1 calc GR
H7C H 0.3993 0.1023 0.5090 0.039 Uiso 1 1 calc GR
C5 C 0.3882(2) 0.57073(12) 0.76625(17) 0.0259(3) Uani 1 1 d .
C4 C 0.4323(2) 0.46734(11) 0.72743(16) 0.0228(3) Uani 1 1 d .
H4 H 0.5193 0.4230 0.8024 0.027 Uiso 1 1 calc R

loop_
_atom_site_aniso_label
_atom_site_aniso_U_11
_atom_site_aniso_U_22
_atom_site_aniso_U_33
_atom_site_aniso_U_23
_atom_site_aniso_U_13
_atom_site_aniso_U_12
F2 0.0254(4) 0.0232(4) 0.0228(4) 0.0000(3) -0.0011(3) 0.0017(3)
F1 0.0285(4) 0.0208(4) 0.0421(5) 0.0047(4) 0.0084(4) 0.0059(3)
F3 0.0677(7) 0.0239(5) 0.0220(5) -0.0074(3) 0.0066(4) -0.0057(4)
O1 0.0244(5) 0.0223(5) 0.0209(5) 0.0012(4) -0.0023(4) -0.0008(4)
N2 0.0197(5) 0.0174(5) 0.0163(5) -0.0008(4) 0.0007(4) 0.0005(4)
N1 0.0326(6) 0.0188(5) 0.0306(6) -0.0028(5) 0.0152(5) -0.0034(5)
C1 0.0212(6) 0.0190(6) 0.0298(7) 0.0032(5) 0.0097(5) 0.0005(5)
C2 0.0193(6) 0.0201(6) 0.0199(6) 0.0003(5) 0.0048(5) -0.0015(5)
C3 0.0191(6) 0.0163(6) 0.0202(6) -0.0004(4) 0.0059(5) -0.0021(4)
C6 0.0196(6) 0.0183(6) 0.0195(6) 0.0014(5) 0.0041(5) -0.0009(5)
C7 0.0302(7) 0.0195(6) 0.0239(7) -0.0011(5) -0.0005(6) 0.0041(5)
C5 0.0374(8) 0.0213(7) 0.0203(7) -0.0038(5) 0.0099(6) -0.0058(5)
C4 0.0288(7) 0.0197(6) 0.0194(6) -0.0002(5) 0.0057(5) -0.0018(5)

loop_
_atom_type_symbol
_atom_type_description
_atom_type_scat_dispersion_real
_atom_type_scat_dispersion_imag
_atom_type_scat_source
C C 0.0033 0.0016 'International Tables Vol C Tables 4.2.6.8 and 6.1.1.4'
H H 0.0000 0.0000 'International Tables Vol C Tables 4.2.6.8 and 6.1.1.4'
F F 0.0171 0.0103 'International Tables Vol C Tables 4.2.6.8 and 6.1.1.4'
N N 0.0061 0.0033 'International Tables Vol C Tables 4.2.6.8 and 6.1.1.4'
O O 0.0106 0.0060 'International Tables Vol C Tables 4.2.6.8 and 6.1.1.4'

loop_
_geom_angle_atom_site_label_1
_geom_angle_atom_site_label_2
_geom_angle_atom_site_label_3
_geom_angle
C3 N2 H2 116.8
C6 N2 H2 116.8
C6 N2 C3 126.32(11)
C1 N1 C5 114.52(12)
F1 C1 C2 118.58(13)
N1 C1 F1 116.69(12)
N1 C1 C2 124.72(13)
F2 C2 C1 120.43(12)
F2 C2 C3 119.66(12)
C1 C2 C3 119.91(12)
N2 C3 C2 118.19(12)
N2 C3 C4 125.21(12)
C2 C3 C4 116.61(12)
O1 C6 N2 122.63(12)
O1 C6 C7 123.02(12)
N2 C6 C7 114.34(11)
C6 C7 H7A 109.5
C6 C7 H7B 109.5
C6 C7 H7C 109.5
H7A C7 H7B 109.5
H7A C7 H7C 109.5
H7B C7 H7C 109.5
F3 C5 C4 117.69(13)
N1 C5 F3 114.66(12)
N1 C5 C4 127.65(13)
C3 C4 H4 121.7
C5 C4 C3 116.58(13)
C5 C4 H4 121.7

loop_
_geom_bond_atom_site_label_1
_geom_bond_atom_site_label_2
_geom_bond_distance
F2 C2 1.3484(15)
F1 C1 1.3390(16)
F3 C5 1.3434(17)
O1 C6 1.2199(16)
N2 H2 0.8800
N2 C3 1.3893(17)
N2 C6 1.3787(16)
N1 C1 1.3126(19)
N1 C5 1.317(2)
C1 C2 1.3712(19)
C2 C3 1.3967(18)
C3 C4 1.3977(18)
C6 C7 1.4999(19)
C7 H7A 0.9800
C7 H7B 0.9800
C7 H7C 0.9800
C5 C4 1.381(2)
C4 H4 0.9500

loop_
_geom_torsion_atom_site_label_1
_geom_torsion_atom_site_label_2
_geom_torsion_atom_site_label_3
_geom_torsion_atom_site_label_4
_geom_torsion
F2 C2 C3 N2 -0.70(18)
F2 C2 C3 C4 179.31(12)
F1 C1 C2 F2 1.82(19)
F1 C1 C2 C3 -177.77(11)
F3 C5 C4 C3 -179.38(12)
N2 C3 C4 C5 179.90(12)
N1 C1 C2 F2 -178.93(12)
N1 C1 C2 C3 1.5(2)
N1 C5 C4 C3 1.2(2)
C1 N1 C5 F3 179.64(12)
C1 N1 C5 C4 -0.9(2)
C1 C2 C3 N2 178.90(12)
C1 C2 C3 C4 -1.09(18)
C2 C3 C4 C5 -0.12(19)
C3 N2 C6 O1 -0.9(2)
C3 N2 C6 C7 -179.97(12)
C6 N2 C3 C2 172.50(12)
C6 N2 C3 C4 -7.5(2)
C5 N1 C1 F1 178.80(12)
C5 N1 C1 C2 -0.5(2)
